data_4346068
loop_
_publ_author_name
'Champion, Martin J. D.'
'Dyke, John M.'
'Levason, William'
'Light, Mark E.'
'Pugh, David'
'Bhakhoa, Hanusha'
'Rhyman, Lydia'
'Ramasami, Ponnadurai'
'Reid, Gillian'

_publ_section_title
;
 Sodium thioether macrocyclic chemistry: remarkable homoleptic octathia
 coordination to Na(+).
;
_journal_issue 6
_journal_name_full 'Inorganic chemistry'
_journal_page_first 2497
_journal_page_last 2499
_journal_paper_doi 10.1021/acs.inorgchem.5b00156
_journal_volume 54
_journal_year 2015
_chemical_formula_moiety 'C14 H28 Na O2 S3, C32 H12 B F24'
_chemical_formula_sum 'C46 H40 B F24 Na O2 S3'
_chemical_formula_weight 1210.76
_space_group_crystal_system triclinic
_space_group_IT_number 2
_space_group_name_Hall '-P 1'
_space_group_name_H-M_alt 'P -1'
_atom_sites_solution_hydrogens geom
_audit_creation_method SHELXL-2013
_cell_angle_alpha 102.501(5)
_cell_angle_beta 102.215(6)
_cell_angle_gamma 92.001(4)
_cell_formula_units_Z 2
_cell_length_a 12.3957(17)
_cell_length_b 12.4121(17)
_cell_length_c 19.061(3)
_cell_measurement_reflns_used 11520
_cell_measurement_temperature 120(2)
_cell_measurement_theta_max 35.4
_cell_measurement_theta_min 1.7
_cell_volume 2788.3(7)
_computing_cell_refinement
;
CrystalClear-SM Expert 2.0 r13 (Rigaku, 2011)
;
_computing_data_collection
;
CrystalClear-SM Expert 2.0 r13 (Rigaku, 2011)
;
_computing_data_reduction
;
CrystalClear-SM Expert 2.0 r13 (Rigaku, 2011)
;
_computing_structure_refinement 'SHELXL-2013 (Sheldrick, 2013)'
_diffrn_ambient_temperature 120(2)
_diffrn_detector RX
_diffrn_detector_area_resol_mean 10.0000
_diffrn_measured_fraction_theta_full 0.979
_diffrn_measured_fraction_theta_max 1.000
_diffrn_measurement_device
;
Crystal Goniometer
;
_diffrn_measurement_device_type
;
Rigaku RAXIS conversion
;
_diffrn_measurement_method 'profile data from \w-scans'
_diffrn_measurement_specimen_support Mitegen
_diffrn_radiation_monochromator 'Graphite Monochromator'
_diffrn_radiation_type MoK\a
_diffrn_radiation_wavelength 0.71073
_diffrn_reflns_av_R_equivalents 0.0565
_diffrn_reflns_av_unetI/netI 0.1058
_diffrn_reflns_Laue_measured_fraction_full 0.979
_diffrn_reflns_Laue_measured_fraction_max 1.000
_diffrn_reflns_limit_h_max 14
_diffrn_reflns_limit_h_min -13
_diffrn_reflns_limit_k_max 14
_diffrn_reflns_limit_k_min -14
_diffrn_reflns_limit_l_max 22
_diffrn_reflns_limit_l_min -22
_diffrn_reflns_number 25627
_diffrn_reflns_point_group_measured_fraction_full 0.979
_diffrn_reflns_point_group_measured_fraction_max 1.000
_diffrn_reflns_theta_full 25.242
_diffrn_reflns_theta_max 25.027
_diffrn_reflns_theta_min 3.098
_diffrn_source 'Sealed Tube'
_exptl_absorpt_coefficient_mu 0.256
_exptl_absorpt_correction_T_max 1.000
_exptl_absorpt_correction_T_min 0.757
_exptl_absorpt_correction_type multi-scan
_exptl_absorpt_process_details 'CrystalClear-SM Expert 2.0 r13 (Rigaku, 2011)'
_exptl_crystal_colour colourless
_exptl_crystal_density_diffrn 1.442
_exptl_crystal_description block
_exptl_crystal_F_000 1224
_exptl_crystal_size_max 0.600
_exptl_crystal_size_mid 0.360
_exptl_crystal_size_min 0.140
_refine_diff_density_max 1.327
_refine_diff_density_min -0.621
_refine_diff_density_rms 0.115
_refine_ls_extinction_method none
_refine_ls_goodness_of_fit_ref 1.234
_refine_ls_hydrogen_treatment constr
_refine_ls_matrix_type full
_refine_ls_number_parameters 835
_refine_ls_number_reflns 9811
_refine_ls_number_restraints 1658
_refine_ls_restrained_S_all 1.230
_refine_ls_R_factor_all 0.1511
_refine_ls_R_factor_gt 0.1103
_refine_ls_shift/su_max 0.040
_refine_ls_shift/su_mean 0.005
_refine_ls_structure_factor_coef Fsqd
_refine_ls_weighting_details 'w=1/[\s^2^(Fo^2^)+(0.2000P)^2^] where P=(Fo^2^+2Fc^2^)/3'
_refine_ls_weighting_scheme calc
_refine_ls_wR_factor_gt 0.2956
_refine_ls_wR_factor_ref 0.3647
_reflns_Friedel_coverage 0.000
_reflns_number_gt 6231
_reflns_number_total 9811
_reflns_threshold_expression 'I > 2\s(I)'
_cod_data_source_file ic5b00156_si_002.cif
_cod_data_source_block '[Na([9]aneS3)(thf)2][BArF]'
_cod_database_code 4346068
_shelx_space_group_comment
;
The symmetry employed for this shelxl refinement is uniquely defined
by the following loop, which should always be used as a source of
symmetry information in preference to the above space-group names.
They are only intended as comments.
;
_shelx_estimated_absorpt_t_min 0.861
_shelx_estimated_absorpt_t_max 0.965
_shelxl_version_number 2013-4

loop_
_space_group_symop_operation_xyz
'x, y, z'
'-x, -y, -z'

loop_
_atom_site_label
_atom_site_type_symbol
_atom_site_fract_x
_atom_site_fract_y
_atom_site_fract_z
_atom_site_U_iso_or_equiv
_atom_site_adp_type
_atom_site_occupancy
_atom_site_site_symmetry_order
_atom_site_calc_flag
_atom_site_refinement_flags_posn
_atom_site_refinement_flags_adp
_atom_site_refinement_flags_occupancy
_atom_site_disorder_assembly
_atom_site_disorder_group
C1 C 0.5736(4) 0.7143(5) 0.2830(3) 0.0382(11) Uani 1 1 d . U . . .
C2 C 0.6211(5) 0.8218(5) 0.3252(3) 0.0404(12) Uani 1 1 d . U . . .
H2 H 0.6909 0.8472 0.3191 0.048 Uiso 1 1 calc R U . . .
C3 C 0.5717(5) 0.8918(5) 0.3749(3) 0.0480(13) Uani 1 1 d . U . . .
C4 C 0.4703(5) 0.8488(6) 0.3872(3) 0.0537(14) Uani 1 1 d . U . . .
H4 H 0.4340 0.8906 0.4218 0.064 Uiso 1 1 calc R U . . .
C5 C 0.4266(5) 0.7426(6) 0.3461(3) 0.0502(13) Uani 1 1 d . U . . .
C6 C 0.4732(5) 0.6814(6) 0.2987(3) 0.0446(13) Uani 1 1 d . U . . .
H6 H 0.4377 0.6104 0.2733 0.054 Uiso 1 1 calc R U . . .
C7 C 0.6254(7) 0.9991(6) 0.4160(4) 0.0703(17) Uani 1 1 d . U . . .
C8 C 0.3155(6) 0.7032(8) 0.3611(4) 0.0730(16) Uani 1 1 d . U . . .
C9 C 0.7096(4) 0.7115(5) 0.1883(2) 0.0407(9) Uani 1 1 d . U . . .
C10 C 0.8097(5) 0.6725(6) 0.1683(3) 0.0452(13) Uani 1 1 d . U . . .
H10 H 0.8349 0.6053 0.1793 0.054 Uiso 1 1 calc R U . . .
C11 C 0.8700(5) 0.7322(5) 0.1331(3) 0.0424(12) Uani 1 1 d . U . . .
C12 C 0.8370(5) 0.8307(5) 0.1178(2) 0.0448(10) Uani 1 1 d . U . . .
H12 H 0.8799 0.8719 0.0952 0.054 Uiso 1 1 calc R U . . .
C13 C 0.7405(5) 0.8691(5) 0.1357(3) 0.0438(12) Uani 1 1 d . U . . .
C14 C 0.6777(4) 0.8072(5) 0.1683(3) 0.0405(12) Uani 1 1 d . U . . .
H14 H 0.6093 0.8327 0.1770 0.049 Uiso 1 1 calc R U . . .
C15 C 0.9727(5) 0.7036(6) 0.1186(3) 0.0512(14) Uani 1 1 d . U . . .
C16 C 0.6940(5) 0.9805(6) 0.1172(3) 0.0527(14) Uani 1 1 d . U . . .
C17 C 0.5544(5) 0.5486(5) 0.1603(2) 0.0403(9) Uani 1 1 d . U . . .
C18 C 0.4467(5) 0.5802(6) 0.1268(3) 0.0453(14) Uani 1 1 d . U . . .
H18 H 0.4243 0.6516 0.1442 0.054 Uiso 1 1 calc R U . . .
C19 C 0.3752(5) 0.5020(6) 0.0673(3) 0.0495(14) Uani 1 1 d . U . . .
C20 C 0.4073(5) 0.4042(5) 0.0389(2) 0.0477(11) Uani 1 1 d . U . . .
H20 H 0.3600 0.3542 -0.0017 0.057 Uiso 1 1 calc R U . . .
C21 C 0.5126(5) 0.3760(5) 0.0704(3) 0.0476(13) Uani 1 1 d . U . . .
C22 C 0.5823(5) 0.4482(5) 0.1304(3) 0.0454(14) Uani 1 1 d . U . . .
H22 H 0.6521 0.4255 0.1510 0.054 Uiso 1 1 calc R U . . .
C23 C 0.2623(6) 0.5371(8) 0.0385(4) 0.0725(18) Uani 1 1 d . U . . .
C24 C 0.5459(7) 0.2653(6) 0.0413(3) 0.0633(17) Uani 1 1 d . U . . .
C25 C 0.7195(5) 0.5745(5) 0.2822(3) 0.0453(13) Uani 1 1 d . U . . .
C26 C 0.8233(6) 0.6182(6) 0.3196(3) 0.0557(15) Uani 1 1 d . U . . .
H26 H 0.8540 0.6844 0.3113 0.067 Uiso 1 1 calc R U . . .
C27 C 0.8843(5) 0.5643(7) 0.3704(3) 0.0602(15) Uani 1 1 d . U . . .
C28 C 0.8531(6) 0.4694(7) 0.3834(4) 0.0638(16) Uani 1 1 d . U . . .
H28 H 0.9023 0.4346 0.4153 0.077 Uiso 1 1 calc R U . . .
C29 C 0.7514(6) 0.4231(6) 0.3511(3) 0.0585(14) Uani 1 1 d . U . . .
C30 C 0.6836(6) 0.4754(6) 0.2970(3) 0.0566(15) Uani 1 1 d . U . . .
H30 H 0.6126 0.4406 0.2711 0.068 Uiso 1 1 calc R U . . .
C31 C 1.0007(6) 0.6213(8) 0.4134(4) 0.0804(19) Uani 1 1 d . U . . .
C32 C 0.7057(8) 0.3172(7) 0.3598(4) 0.0776(17) Uani 1 1 d . U . . .
C33 C 0.4229(12) 0.2250(14) 0.2106(7) 0.070(2) Uani 0.5 1 d . U P A 1
H33A H 0.4682 0.2508 0.1795 0.084 Uiso 0.5 1 calc R U P A 1
H33B H 0.4547 0.2654 0.2622 0.084 Uiso 0.5 1 calc R U P A 1
C34 C 0.4425(11) 0.0769(14) 0.2053(7) 0.068(2) Uani 0.5 1 d . U P A 1
H34A H 0.4237 0.0348 0.1533 0.082 Uiso 0.5 1 calc R U P A 1
H34B H 0.5205 0.0674 0.2269 0.082 Uiso 0.5 1 calc R U P A 1
C35 C 0.2824(11) -0.0806(13) 0.1895(7) 0.0628(18) Uani 0.5 1 d . U P A 1
H35A H 0.3294 -0.1435 0.1852 0.075 Uiso 0.5 1 calc R U P A 1
H35B H 0.2214 -0.1010 0.2116 0.075 Uiso 0.5 1 calc R U P A 1
C36 C 0.2329(11) -0.0673(13) 0.1136(7) 0.062(2) Uani 0.5 1 d . U P A 1
H36A H 0.2085 -0.1402 0.0792 0.075 Uiso 0.5 1 calc R U P A 1
H36B H 0.2867 -0.0273 0.0946 0.075 Uiso 0.5 1 calc R U P A 1
C37A C 0.1070(12) 0.1206(13) 0.0732(6) 0.0593(18) Uani 0.5 1 d . U P A 1
H37A H 0.1134 0.0803 0.0236 0.071 Uiso 0.5 1 calc R U P A 1
H37B H 0.0296 0.1409 0.0672 0.071 Uiso 0.5 1 calc R U P A 1
C38A C 0.1852(11) 0.2465(13) 0.0881(6) 0.065(2) Uani 0.5 1 d D U P A 1
H38A H 0.1360 0.3068 0.0827 0.078 Uiso 0.5 1 calc R U P A 1
H38B H 0.2328 0.2421 0.0521 0.078 Uiso 0.5 1 calc R U P A 1
C37B C 0.1242(12) 0.1295(14) 0.0713(6) 0.0585(18) Uani 0.5 1 d . U P A 2
H37C H 0.1397 0.0526 0.0512 0.070 Uiso 0.5 1 calc R U P A 2
H37D H 0.0832 0.1554 0.0284 0.070 Uiso 0.5 1 calc R U P A 2
C38B C 0.2248(11) 0.1874(12) 0.0889(6) 0.066(2) Uani 0.5 1 d D U P A 2
H38C H 0.2245 0.2358 0.0539 0.079 Uiso 0.5 1 calc R U P A 2
H38D H 0.2809 0.1339 0.0808 0.079 Uiso 0.5 1 calc R U P A 2
C39 C -0.0754(12) 0.2167(12) 0.1040(7) 0.062(2) Uani 0.5 1 d . U P A 2
H39A H -0.0440 0.2564 0.0721 0.074 Uiso 0.5 1 calc R U P A 2
H39B H -0.1485 0.1801 0.0754 0.074 Uiso 0.5 1 calc R U P A 2
C40 C -0.0932(10) 0.3049(13) 0.1738(7) 0.060(2) Uani 0.5 1 d . U P A 2
H40A H -0.1473 0.2705 0.1957 0.072 Uiso 0.5 1 calc R U P A 2
H40B H -0.1271 0.3682 0.1565 0.072 Uiso 0.5 1 calc R U P A 2
C41 C 0.1184(11) 0.4358(13) 0.2002(7) 0.062(2) Uani 0.5 1 d . U P A 2
H41A H 0.0807 0.4188 0.1473 0.074 Uiso 0.5 1 calc R U P A 2
H41B H 0.1158 0.5162 0.2194 0.074 Uiso 0.5 1 calc R U P A 2
C42 C 0.2276(12) 0.4163(14) 0.2042(7) 0.068(2) Uani 0.5 1 d . U P A 2
H42A H 0.2685 0.4508 0.2552 0.082 Uiso 0.5 1 calc R U P A 2
H42B H 0.2551 0.4573 0.1715 0.082 Uiso 0.5 1 calc R U P A 2
C43A C 0.3386(13) 0.2370(9) 0.4413(5) 0.0879(8) Uani 0.5 1 d D U P B 1
H43A H 0.4125 0.2210 0.4315 0.106 Uiso 0.5 1 calc R U P B 1
H43B H 0.3024 0.1692 0.4486 0.106 Uiso 0.5 1 calc R U P B 1
C44A C 0.3482(14) 0.3306(10) 0.5069(5) 0.0879(8) Uani 0.5 1 d D U P B 1
H44A H 0.2953 0.3164 0.5368 0.106 Uiso 0.5 1 calc R U P B 1
H44B H 0.4242 0.3409 0.5383 0.106 Uiso 0.5 1 calc R U P B 1
C45A C 0.3221(15) 0.4296(9) 0.4769(6) 0.0879(8) Uani 0.5 1 d D U P B 1
H45A H 0.3843 0.4879 0.4960 0.106 Uiso 0.5 1 calc R U P B 1
H45B H 0.2546 0.4598 0.4905 0.106 Uiso 0.5 1 calc R U P B 1
C46A C 0.3039(14) 0.3889(8) 0.3941(5) 0.0879(8) Uani 0.5 1 d D U P B 1
H46A H 0.2456 0.4281 0.3682 0.106 Uiso 0.5 1 calc R U P B 1
H46B H 0.3731 0.4000 0.3775 0.106 Uiso 0.5 1 calc R U P B 1
C43B C 0.3833(8) 0.2986(16) 0.4012(5) 0.0879(8) Uani 0.5 1 d D U P B 2
H43C H 0.4067 0.3537 0.3756 0.106 Uiso 0.5 1 calc R U P B 2
H43D H 0.4204 0.2303 0.3877 0.106 Uiso 0.5 1 calc R U P B 2
C44B C 0.4143(8) 0.3442(15) 0.4842(6) 0.0879(8) Uani 0.5 1 d D U P B 2
H44C H 0.4312 0.4255 0.4965 0.106 Uiso 0.5 1 calc R U P B 2
H44D H 0.4791 0.3096 0.5073 0.106 Uiso 0.5 1 calc R U P B 2
C45B C 0.3107(10) 0.3129(17) 0.5094(5) 0.0879(8) Uani 0.5 1 d D U P B 2
H45C H 0.3146 0.2400 0.5227 0.106 Uiso 0.5 1 calc R U P B 2
H45D H 0.3000 0.3695 0.5522 0.106 Uiso 0.5 1 calc R U P B 2
C46B C 0.2214(8) 0.3088(15) 0.4436(5) 0.0879(8) Uani 0.5 1 d D U P B 2
H46C H 0.1597 0.2544 0.4412 0.106 Uiso 0.5 1 calc R U P B 2
H46D H 0.1925 0.3824 0.4449 0.106 Uiso 0.5 1 calc R U P B 2
C47A C 0.1222(9) -0.0217(11) 0.3549(8) 0.0875(8) Uani 0.3333 1 d D U P C 1
H47A H 0.1259 -0.0841 0.3134 0.105 Uiso 0.3333 1 calc R U P C 1
H47B H 0.1976 0.0027 0.3857 0.105 Uiso 0.3333 1 calc R U P C 1
C48A C 0.0430(11) -0.0503(13) 0.3996(7) 0.0875(8) Uani 0.3333 1 d D U P C 1
H48A H 0.0519 0.0049 0.4470 0.105 Uiso 0.3333 1 calc R U P C 1
H48B H 0.0519 -0.1250 0.4093 0.105 Uiso 0.3333 1 calc R U P C 1
C49A C -0.0666(10) -0.0456(13) 0.3474(8) 0.0875(8) Uani 0.3333 1 d D U P C 1
H49A H -0.0948 -0.1202 0.3166 0.105 Uiso 0.3333 1 calc R U P C 1
H49B H -0.1224 -0.0168 0.3754 0.105 Uiso 0.3333 1 calc R U P C 1
C50A C -0.0439(9) 0.0293(12) 0.3014(7) 0.0875(8) Uani 0.3333 1 d D U P C 1
H50A H -0.0545 -0.0122 0.2495 0.105 Uiso 0.3333 1 calc R U P C 1
H50B H -0.0954 0.0885 0.3032 0.105 Uiso 0.3333 1 calc R U P C 1
C47B C 0.0516(14) -0.0369(9) 0.3249(7) 0.0875(8) Uani 0.3333 1 d D U P C 2
H47C H 0.1249 -0.0648 0.3395 0.105 Uiso 0.3333 1 calc R U P C 2
H47D H 0.0165 -0.0778 0.2740 0.105 Uiso 0.3333 1 calc R U P C 2
C48B C -0.0212(14) -0.0543(10) 0.3776(7) 0.0875(8) Uani 0.3333 1 d D U P C 2
H48C H -0.0982 -0.0800 0.3503 0.105 Uiso 0.3333 1 calc R U P C 2
H48D H 0.0081 -0.1095 0.4056 0.105 Uiso 0.3333 1 calc R U P C 2
C49B C -0.0166(14) 0.0554(11) 0.4273(7) 0.0875(8) Uani 0.3333 1 d D U P C 2
H49C H -0.0917 0.0733 0.4336 0.105 Uiso 0.3333 1 calc R U P C 2
H49D H 0.0312 0.0572 0.4764 0.105 Uiso 0.3333 1 calc R U P C 2
C50B C 0.0295(14) 0.1342(9) 0.3924(7) 0.0875(8) Uani 0.3333 1 d D U P C 2
H50C H -0.0269 0.1847 0.3780 0.105 Uiso 0.3333 1 calc R U P C 2
H50D H 0.0939 0.1794 0.4276 0.105 Uiso 0.3333 1 calc R U P C 2
B1 B 0.6394(5) 0.6361(6) 0.2274(3) 0.0423(10) Uani 1 1 d . U . . .
O1 O 0.2708(5) 0.2760(5) 0.38113(19) 0.0879(8) Uani 1 1 d D U . . .
O2 O 0.0639(6) 0.0749(6) 0.3278(3) 0.0875(8) Uani 0.6667 1 d D U P C .
F1 F 0.6781(5) 1.0475(4) 0.3775(3) 0.1278(17) Uani 1 1 d . U . . .
F2 F 0.6918(5) 0.9983(4) 0.4774(3) 0.1058(18) Uani 1 1 d . U . . .
F3 F 0.5566(5) 1.0673(4) 0.4393(3) 0.1046(17) Uani 1 1 d . U . . .
F4A F 0.2545(10) 0.7932(13) 0.3766(7) 0.087(3) Uani 0.336(5) 1 d . U P D 1
F5A F 0.3303(11) 0.6681(14) 0.4222(7) 0.090(3) Uani 0.336(5) 1 d . U P D 1
F6A F 0.2571(10) 0.6271(12) 0.3059(7) 0.073(3) Uani 0.336(5) 1 d . U P D 1
F4B F 0.3256(6) 0.5951(7) 0.3721(4) 0.0919(19) Uani 0.664(5) 1 d . U P D 2
F5B F 0.2323(5) 0.7002(7) 0.3022(3) 0.080(2) Uani 0.664(5) 1 d . U P D 2
F6B F 0.2871(5) 0.7579(7) 0.4184(3) 0.089(2) Uani 0.664(5) 1 d . U P D 2
F7 F 1.0641(3) 0.7370(4) 0.1747(2) 0.0804(14) Uani 1 1 d . U . . .
F8 F 0.9974(3) 0.7262(4) 0.0570(2) 0.0813(13) Uani 1 1 d . U . . .
F9 F 0.9803(3) 0.5903(4) 0.1033(3) 0.0793(13) Uani 1 1 d . U . . .
F10 F 0.5862(3) 0.9771(3) 0.1007(2) 0.0723(12) Uani 1 1 d . U . . .
F11 F 0.7330(4) 1.0038(4) 0.0642(2) 0.0953(13) Uani 1 1 d . U . . .
F12 F 0.7346(4) 1.0583(4) 0.1756(3) 0.0866(15) Uani 1 1 d . U . . .
F13 F 0.1828(4) 0.4616(5) 0.0406(3) 0.1057(17) Uani 1 1 d . U . . .
F14 F 0.2469(3) 0.5483(5) -0.0307(2) 0.0854(14) Uani 1 1 d . U . . .
F15 F 0.2370(4) 0.6357(5) 0.0764(3) 0.1128(18) Uani 1 1 d . U . . .
F16 F 0.6359(5) 0.2411(4) 0.0774(3) 0.1174(19) Uani 1 1 d . U . . .
F17 F 0.5515(4) 0.2479(4) -0.0302(2) 0.0785(13) Uani 1 1 d . U . . .
F18 F 0.4698(5) 0.1849(4) 0.0394(3) 0.1058(17) Uani 1 1 d . U . . .
F19 F 1.0510(4) 0.6711(6) 0.3725(3) 0.1195(18) Uani 1 1 d . U . . .
F20 F 0.9948(5) 0.6978(5) 0.4717(3) 0.1125(19) Uani 1 1 d . U . . .
F21 F 1.0731(4) 0.5496(6) 0.4357(3) 0.1064(17) Uani 1 1 d . U . . .
F22A F 0.6832(6) 0.2353(5) 0.2991(3) 0.0796(18) Uani 0.716(5) 1 d . U P E 1
F23A F 0.6167(6) 0.3203(6) 0.3824(3) 0.0934(18) Uani 0.716(5) 1 d . U P E 1
F24A F 0.7836(7) 0.2806(5) 0.4162(4) 0.095(2) Uani 0.716(5) 1 d . U P E 1
F22B F 0.7108(15) 0.3035(13) 0.4253(8) 0.078(3) Uani 0.284(5) 1 d . U P E 2
F23B F 0.7620(16) 0.2263(14) 0.3296(9) 0.092(3) Uani 0.284(5) 1 d . U P E 2
F24B F 0.5852(15) 0.2875(14) 0.3262(9) 0.093(3) Uani 0.284(5) 1 d . U P E 2
Na1 Na 0.1683(2) 0.1681(3) 0.27466(10) 0.0691(6) Uani 1 1 d D U . . .
S1 S 0.26990(17) 0.27279(19) 0.18160(7) 0.0758(5) Uani 1 1 d D U . . .
S2 S 0.3620(3) 0.0340(4) 0.25063(19) 0.0643(9) Uani 0.5 1 d . U P A 1
S3 S 0.1125(3) 0.0148(3) 0.12544(17) 0.0560(8) Uani 0.5 1 d . U P A 1
O3A O 0.0418(13) 0.2738(10) 0.2537(9) 0.0589(9) Uani 0.1667 1 d D U P A 1
C51A C -0.0665(11) 0.2600(10) 0.2093(12) 0.0589(9) Uani 0.1667 1 d D U P A 1
H51A H -0.1211 0.2487 0.2387 0.071 Uiso 0.1667 1 calc R U P A 1
H51B H -0.0744 0.1947 0.1677 0.071 Uiso 0.1667 1 calc R U P A 1
C52A C -0.0860(14) 0.3637(13) 0.1807(10) 0.0589(9) Uani 0.1667 1 d D U P A 1
H52A H -0.0946 0.3474 0.1265 0.071 Uiso 0.1667 1 calc R U P A 1
H52B H -0.1532 0.3963 0.1930 0.071 Uiso 0.1667 1 calc R U P A 1
C53A C 0.0156(17) 0.4410(11) 0.2188(10) 0.0589(9) Uani 0.1667 1 d D U P A 1
H53A H 0.0685 0.4397 0.1864 0.071 Uiso 0.1667 1 calc R U P A 1
H53B H -0.0040 0.5178 0.2341 0.071 Uiso 0.1667 1 calc R U P A 1
C54A C 0.0625(15) 0.3957(10) 0.2840(9) 0.0589(9) Uani 0.1667 1 d D U P A 1
H54A H 0.0239 0.4204 0.3245 0.071 Uiso 0.1667 1 calc R U P A 1
H54B H 0.1427 0.4182 0.3025 0.071 Uiso 0.1667 1 calc R U P A 1
S4 S 0.0143(3) 0.1119(3) 0.12597(16) 0.0511(8) Uani 0.5 1 d . U P A 2
S5 S 0.0332(3) 0.3605(4) 0.24873(19) 0.0648(9) Uani 0.5 1 d . U P A 2
O3B O 0.2739(12) 0.0387(11) 0.2487(9) 0.0589(9) Uani 0.1667 1 d D U P A 2
C51B C 0.2395(13) -0.0772(10) 0.2374(9) 0.0589(9) Uani 0.1667 1 d D U P A 2
H51C H 0.1589 -0.0885 0.2337 0.071 Uiso 0.1667 1 calc R U P A 2
H51D H 0.2794 -0.1080 0.2784 0.071 Uiso 0.1667 1 calc R U P A 2
C52B C 0.2690(15) -0.1307(13) 0.1660(10) 0.0589(9) Uani 0.1667 1 d D U P A 2
H52C H 0.2798 -0.2100 0.1631 0.071 Uiso 0.1667 1 calc R U P A 2
H52D H 0.2109 -0.1236 0.1231 0.071 Uiso 0.1667 1 calc R U P A 2
C53B C 0.3744(12) -0.0669(15) 0.1692(10) 0.0589(9) Uani 0.1667 1 d D U P A 2
H53C H 0.3802 -0.0597 0.1194 0.071 Uiso 0.1667 1 calc R U P A 2
H53D H 0.4389 -0.1035 0.1906 0.071 Uiso 0.1667 1 calc R U P A 2
C54B C 0.3689(11) 0.0441(11) 0.2176(11) 0.0589(9) Uani 0.1667 1 d D U P A 2
H54C H 0.4370 0.0637 0.2574 0.071 Uiso 0.1667 1 calc R U P A 2
H54D H 0.3627 0.1014 0.1884 0.071 Uiso 0.1667 1 calc R U P A 2

loop_
_atom_site_aniso_label
_atom_site_aniso_U_11
_atom_site_aniso_U_22
_atom_site_aniso_U_33
_atom_site_aniso_U_23
_atom_site_aniso_U_13
_atom_site_aniso_U_12
C1 0.036(2) 0.047(3) 0.033(2) 0.0082(19) 0.0135(16) -0.001(2)
C2 0.046(2) 0.047(3) 0.031(2) 0.0067(19) 0.0153(18) 0.003(2)
C3 0.058(3) 0.048(3) 0.036(2) -0.006(2) 0.0234(19) -0.001(2)
C4 0.060(3) 0.064(3) 0.041(2) 0.000(2) 0.0319(19) 0.008(2)
C5 0.041(2) 0.071(3) 0.040(2) 0.006(2) 0.0190(17) -0.004(2)
C6 0.038(2) 0.059(3) 0.038(2) 0.012(2) 0.0139(18) -0.006(2)
C7 0.098(4) 0.055(3) 0.058(3) -0.007(3) 0.040(3) 0.000(3)
C8 0.058(3) 0.099(4) 0.059(3) -0.001(3) 0.029(2) -0.009(3)
C9 0.031(2) 0.051(2) 0.0355(17) -0.0020(19) 0.0118(17) 0.0001(16)
C10 0.038(2) 0.056(3) 0.040(2) -0.001(2) 0.0175(18) 0.006(2)
C11 0.042(2) 0.050(3) 0.035(2) 0.005(2) 0.0137(17) -0.002(2)
C12 0.044(2) 0.050(3) 0.0410(19) 0.006(2) 0.0165(19) 0.0008(18)
C13 0.043(2) 0.046(2) 0.042(2) 0.0048(19) 0.0154(19) 0.000(2)
C14 0.035(2) 0.053(3) 0.036(2) 0.0035(19) 0.0197(17) 0.002(2)
C15 0.043(2) 0.064(3) 0.047(2) 0.015(2) 0.012(2) -0.001(2)
C16 0.059(3) 0.053(3) 0.051(3) 0.016(2) 0.019(2) 0.010(3)
C17 0.040(2) 0.050(2) 0.0336(16) 0.0166(18) 0.0083(17) 0.0014(17)
C18 0.036(2) 0.063(3) 0.034(2) 0.005(2) 0.0095(19) -0.002(2)
C19 0.033(2) 0.073(3) 0.036(2) 0.008(2) 0.0008(19) -0.007(2)
C20 0.043(2) 0.062(3) 0.0360(18) 0.011(2) 0.005(2) -0.0087(18)
C21 0.060(3) 0.047(2) 0.035(2) 0.0197(19) 0.000(2) -0.001(2)
C22 0.051(3) 0.053(3) 0.030(2) 0.013(2) 0.002(2) -0.002(2)
C23 0.047(3) 0.101(4) 0.056(3) -0.003(3) 0.005(3) 0.002(3)
C24 0.082(4) 0.051(3) 0.049(3) 0.017(2) -0.007(3) 0.003(3)
C25 0.044(2) 0.058(3) 0.030(2) 0.0036(19) 0.0085(18) 0.000(2)
C26 0.053(3) 0.072(3) 0.039(2) 0.008(2) 0.009(2) -0.002(3)
C27 0.045(2) 0.089(3) 0.046(2) 0.011(2) 0.014(2) -0.003(2)
C28 0.055(3) 0.079(3) 0.061(3) 0.016(3) 0.018(2) 0.014(3)
C29 0.071(3) 0.063(3) 0.044(2) 0.016(2) 0.013(2) 0.002(2)
C30 0.061(3) 0.062(3) 0.042(3) 0.008(2) 0.003(2) 0.008(3)
C31 0.053(3) 0.134(4) 0.055(3) 0.028(3) 0.011(2) -0.011(3)
C32 0.099(3) 0.073(3) 0.058(3) 0.018(2) 0.009(3) -0.008(3)
C33 0.068(4) 0.095(5) 0.043(5) 0.005(5) 0.020(4) -0.010(5)
C34 0.051(3) 0.091(4) 0.051(3) -0.007(3) 0.015(3) -0.004(3)
C35 0.051(3) 0.074(3) 0.056(3) 0.006(3) 0.005(3) 0.003(3)
C36 0.053(3) 0.075(4) 0.052(3) 0.001(3) 0.010(3) -0.001(3)
C37A 0.051(3) 0.079(3) 0.050(3) 0.020(3) 0.013(3) -0.007(3)
C38A 0.058(4) 0.087(4) 0.053(3) 0.015(3) 0.020(3) -0.015(3)
C37B 0.051(3) 0.077(4) 0.050(3) 0.018(3) 0.012(3) -0.006(3)
C38B 0.057(3) 0.088(4) 0.052(3) 0.021(3) 0.013(3) -0.017(3)
C39 0.052(4) 0.070(4) 0.059(4) 0.010(3) 0.008(3) 0.001(3)
C40 0.040(3) 0.076(4) 0.057(3) 0.000(3) 0.010(3) 0.009(3)
C41 0.055(3) 0.076(4) 0.051(4) 0.019(3) 0.003(3) -0.007(3)
C42 0.060(4) 0.091(4) 0.053(4) 0.022(4) 0.009(4) -0.020(4)
C43A 0.0908(14) 0.1082(15) 0.0547(11) 0.0013(13) 0.0103(12) 0.0191(13)
C44A 0.0908(14) 0.1082(15) 0.0547(11) 0.0013(13) 0.0103(12) 0.0191(13)
C45A 0.0908(14) 0.1082(15) 0.0547(11) 0.0013(13) 0.0103(12) 0.0191(13)
C46A 0.0908(14) 0.1082(15) 0.0547(11) 0.0013(13) 0.0103(12) 0.0191(13)
C43B 0.0908(14) 0.1082(15) 0.0547(11) 0.0013(13) 0.0103(12) 0.0191(13)
C44B 0.0908(14) 0.1082(15) 0.0547(11) 0.0013(13) 0.0103(12) 0.0191(13)
C45B 0.0908(14) 0.1082(15) 0.0547(11) 0.0013(13) 0.0103(12) 0.0191(13)
C46B 0.0908(14) 0.1082(15) 0.0547(11) 0.0013(13) 0.0103(12) 0.0191(13)
C47A 0.0995(16) 0.0994(16) 0.0705(14) 0.0204(13) 0.0384(13) -0.0233(14)
C48A 0.0995(16) 0.0994(16) 0.0705(14) 0.0204(13) 0.0384(13) -0.0233(14)
C49A 0.0995(16) 0.0994(16) 0.0705(14) 0.0204(13) 0.0384(13) -0.0233(14)
C50A 0.0995(16) 0.0994(16) 0.0705(14) 0.0204(13) 0.0384(13) -0.0233(14)
C47B 0.0995(16) 0.0994(16) 0.0705(14) 0.0204(13) 0.0384(13) -0.0233(14)
C48B 0.0995(16) 0.0994(16) 0.0705(14) 0.0204(13) 0.0384(13) -0.0233(14)
C49B 0.0995(16) 0.0994(16) 0.0705(14) 0.0204(13) 0.0384(13) -0.0233(14)
C50B 0.0995(16) 0.0994(16) 0.0705(14) 0.0204(13) 0.0384(13) -0.0233(14)
B1 0.036(2) 0.052(3) 0.0395(19) 0.0064(19) 0.0133(17) 0.0015(18)
O1 0.0908(14) 0.1082(15) 0.0547(11) 0.0013(13) 0.0103(12) 0.0191(13)
O2 0.0995(16) 0.0994(16) 0.0705(14) 0.0204(13) 0.0384(13) -0.0233(14)
F1 0.205(4) 0.073(3) 0.101(2) -0.038(2) 0.096(2) -0.058(3)
F2 0.116(4) 0.062(3) 0.101(3) -0.013(2) -0.025(3) -0.014(3)
F3 0.132(3) 0.073(3) 0.099(3) -0.020(2) 0.040(2) 0.031(2)
F4A 0.059(5) 0.114(5) 0.085(6) 0.000(5) 0.037(4) 0.001(4)
F5A 0.084(6) 0.117(6) 0.076(4) 0.021(4) 0.039(4) -0.022(5)
F6A 0.063(5) 0.080(5) 0.076(5) 0.016(4) 0.018(4) -0.017(5)
F4B 0.077(3) 0.107(4) 0.103(4) 0.029(3) 0.044(3) -0.018(3)
F5B 0.050(3) 0.111(5) 0.060(3) -0.007(3) 0.002(2) -0.004(3)
F6B 0.068(3) 0.132(5) 0.059(3) -0.019(3) 0.043(2) -0.003(3)
F7 0.0346(17) 0.117(3) 0.068(2) -0.013(2) 0.0029(17) -0.013(2)
F8 0.056(2) 0.134(3) 0.0705(19) 0.039(2) 0.0310(15) 0.031(2)
F9 0.058(2) 0.075(3) 0.106(3) 0.002(2) 0.0379(18) 0.012(2)
F10 0.067(2) 0.060(2) 0.096(3) 0.0316(19) 0.0149(19) 0.0215(19)
F11 0.142(3) 0.082(3) 0.104(2) 0.0512(18) 0.0848(19) 0.031(2)
F12 0.100(3) 0.062(2) 0.084(2) 0.002(2) 0.001(2) 0.025(2)
F13 0.042(2) 0.161(4) 0.109(3) 0.027(3) 0.015(2) -0.021(3)
F14 0.058(2) 0.145(4) 0.0629(19) 0.036(2) 0.0171(17) 0.036(2)
F15 0.053(2) 0.151(4) 0.096(3) -0.040(3) -0.003(2) 0.035(2)
F16 0.136(3) 0.062(3) 0.102(3) -0.017(2) -0.054(3) 0.039(2)
F17 0.110(3) 0.067(3) 0.0560(18) 0.0040(18) 0.0216(19) 0.023(2)
F18 0.158(4) 0.058(3) 0.097(3) 0.010(2) 0.033(3) -0.030(3)
F19 0.071(3) 0.206(5) 0.095(2) 0.074(3) 0.013(2) -0.031(3)
F20 0.090(3) 0.142(4) 0.076(3) -0.017(3) 0.002(2) -0.026(3)
F21 0.071(3) 0.159(4) 0.082(3) 0.027(3) 0.000(2) 0.019(3)
F22A 0.110(4) 0.057(3) 0.060(3) 0.012(2) -0.001(3) -0.018(3)
F23A 0.120(4) 0.087(4) 0.086(3) 0.040(3) 0.033(3) -0.018(3)
F24A 0.116(4) 0.066(3) 0.081(3) 0.022(3) -0.025(3) -0.014(3)
F22B 0.100(7) 0.069(6) 0.079(4) 0.043(4) 0.022(4) -0.003(6)
F23B 0.116(6) 0.067(5) 0.084(6) 0.014(5) 0.009(5) -0.006(5)
F24B 0.108(5) 0.078(6) 0.090(6) 0.035(6) 0.005(5) -0.026(5)
Na1 0.0773(15) 0.0806(17) 0.0531(9) 0.0178(11) 0.0198(11) 0.0065(10)
S1 0.0696(10) 0.0997(13) 0.0518(6) 0.0119(8) 0.0101(7) -0.0193(8)
S2 0.0559(16) 0.0795(19) 0.0558(15) 0.0158(15) 0.0068(13) 0.0175(15)
S3 0.0472(15) 0.0708(19) 0.0473(13) 0.0101(13) 0.0096(12) -0.0033(14)
O3A 0.0461(14) 0.0745(15) 0.0502(15) 0.0040(14) 0.0087(14) 0.0036(14)
C51A 0.0461(14) 0.0745(15) 0.0502(15) 0.0040(14) 0.0087(14) 0.0036(14)
C52A 0.0461(14) 0.0745(15) 0.0502(15) 0.0040(14) 0.0087(14) 0.0036(14)
C53A 0.0461(14) 0.0745(15) 0.0502(15) 0.0040(14) 0.0087(14) 0.0036(14)
C54A 0.0461(14) 0.0745(15) 0.0502(15) 0.0040(14) 0.0087(14) 0.0036(14)
S4 0.0507(14) 0.0571(17) 0.0505(13) 0.0177(12) 0.0171(11) 0.0024(13)
S5 0.0504(14) 0.0825(19) 0.0561(15) 0.0012(15) 0.0147(12) 0.0102(14)
O3B 0.0461(14) 0.0745(15) 0.0502(15) 0.0040(14) 0.0087(14) 0.0036(14)
C51B 0.0461(14) 0.0745(15) 0.0502(15) 0.0040(14) 0.0087(14) 0.0036(14)
C52B 0.0461(14) 0.0745(15) 0.0502(15) 0.0040(14) 0.0087(14) 0.0036(14)
C53B 0.0461(14) 0.0745(15) 0.0502(15) 0.0040(14) 0.0087(14) 0.0036(14)
C54B 0.0461(14) 0.0745(15) 0.0502(15) 0.0040(14) 0.0087(14) 0.0036(14)

loop_
_atom_type_symbol
_atom_type_description
_atom_type_scat_dispersion_real
_atom_type_scat_dispersion_imag
_atom_type_scat_source
C C 0.0033 0.0016 'International Tables Vol C Tables 4.2.6.8 and 6.1.1.4'
H H 0.0000 0.0000 'International Tables Vol C Tables 4.2.6.8 and 6.1.1.4'
B B 0.0013 0.0007 'International Tables Vol C Tables 4.2.6.8 and 6.1.1.4'
O O 0.0106 0.0060 'International Tables Vol C Tables 4.2.6.8 and 6.1.1.4'
F F 0.0171 0.0103 'International Tables Vol C Tables 4.2.6.8 and 6.1.1.4'
Na Na 0.0362 0.0249 'International Tables Vol C Tables 4.2.6.8 and 6.1.1.4'
S S 0.1246 0.1234 'International Tables Vol C Tables 4.2.6.8 and 6.1.1.4'

loop_
_geom_angle_atom_site_label_1
_geom_angle_atom_site_label_2
_geom_angle_atom_site_label_3
_geom_angle
C6 C1 C2 113.7(5)
C6 C1 B1 125.0(5)
C2 C1 B1 121.1(5)
C3 C2 C1 124.5(5)
C3 C2 H2 117.8
C1 C2 H2 117.8
C2 C3 C4 116.8(5)
C2 C3 C7 121.2(6)
C4 C3 C7 121.9(5)
C5 C4 C3 117.5(5)
C5 C4 H4 121.3
C3 C4 H4 121.3
C6 C5 C4 124.0(6)
C6 C5 C8 121.7(6)
C4 C5 C8 114.4(5)
C5 C6 C1 123.5(6)
C5 C6 H6 118.2
C1 C6 H6 118.2
F2 C7 F3 100.2(6)
F2 C7 F1 108.6(7)
F3 C7 F1 107.0(7)
F2 C7 C3 114.8(7)
F3 C7 C3 112.9(7)
F1 C7 C3 112.4(5)
F5A C8 F6A 110.2(11)
F6B C8 F5B 108.1(7)
F5A C8 F4A 102.0(10)
F6A C8 F4A 110.0(10)
F6B C8 F4B 105.2(8)
F5B C8 F4B 108.8(7)
F6B C8 C5 117.2(7)
F5A C8 C5 111.9(8)
F6A C8 C5 112.7(8)
F5B C8 C5 110.1(7)
F4A C8 C5 109.5(9)
F4B C8 C5 107.1(7)
C14 C9 C10 115.5(4)
C14 C9 B1 125.4(5)
C10 C9 B1 118.9(6)
C11 C10 C9 120.8(6)
C11 C10 H10 119.6
C9 C10 H10 119.6
C12 C11 C10 121.0(5)
C12 C11 C15 115.5(6)
C10 C11 C15 123.1(6)
C11 C12 C13 119.1(4)
C11 C12 H12 120.4
C13 C12 H12 120.4
C12 C13 C14 119.9(6)
C12 C13 C16 122.3(5)
C14 C13 C16 117.8(5)
C9 C14 C13 123.5(5)
C9 C14 H14 118.3
C13 C14 H14 118.3
F8 C15 F7 107.5(5)
F8 C15 F9 99.4(5)
F7 C15 F9 100.2(5)
F8 C15 C11 117.1(6)
F7 C15 C11 117.4(5)
F9 C15 C11 112.4(5)
F11 C16 F12 107.0(6)
F11 C16 F10 109.8(5)
F12 C16 F10 110.5(6)
F11 C16 C13 109.8(5)
F12 C16 C13 105.6(5)
F10 C16 C13 113.8(5)
C22 C17 C18 117.0(4)
C22 C17 B1 122.3(6)
C18 C17 B1 120.6(6)
C19 C18 C17 119.1(6)
C19 C18 H18 120.5
C17 C18 H18 120.5
C20 C19 C18 121.6(6)
C20 C19 C23 122.0(5)
C18 C19 C23 116.4(6)
C19 C20 C21 118.6(4)
C19 C20 H20 120.7
C21 C20 H20 120.7
C22 C21 C20 121.2(6)
C22 C21 C24 120.1(6)
C20 C21 C24 118.6(5)
C17 C22 C21 122.4(6)
C17 C22 H22 118.8
C21 C22 H22 118.8
F14 C23 F13 107.5(5)
F14 C23 F15 104.2(7)
F13 C23 F15 105.4(6)
F14 C23 C19 113.3(6)
F13 C23 C19 110.2(7)
F15 C23 C19 115.8(5)
F16 C24 F18 105.6(6)
F16 C24 F17 108.2(7)
F18 C24 F17 101.9(5)
F16 C24 C21 115.0(5)
F18 C24 C21 111.8(7)
F17 C24 C21 113.2(6)
C26 C25 C30 115.7(6)
C26 C25 B1 122.5(6)
C30 C25 B1 121.7(5)
C25 C26 C27 119.1(7)
C25 C26 H26 120.5
C27 C26 H26 120.5
C28 C27 C26 125.9(6)
C28 C27 C31 117.8(7)
C26 C27 C31 116.3(7)
C27 C28 C29 118.7(7)
C27 C28 H28 120.6
C29 C28 H28 120.6
C28 C29 C30 117.8(7)
C28 C29 C32 124.8(7)
C30 C29 C32 117.2(6)
C25 C30 C29 122.5(6)
C25 C30 H30 118.7
C29 C30 H30 118.7
F20 C31 F19 106.3(8)
F20 C31 F21 108.0(6)
F19 C31 F21 104.1(7)
F20 C31 C27 111.9(6)
F19 C31 C27 112.5(6)
F21 C31 C27 113.5(8)
F23A C32 F22A 104.0(7)
F22B C32 F23B 101.6(12)
F23A C32 F24A 104.0(7)
F22A C32 F24A 108.0(7)
F23A C32 C29 115.8(8)
F22B C32 C29 118.6(9)
F22A C32 C29 115.6(7)
F23B C32 C29 112.0(10)
F24A C32 C29 108.7(7)
F22B C32 F24B 100.9(12)
F23B C32 F24B 106.2(11)
C29 C32 F24B 115.8(9)
C34 C33 S1 119.8(9)
C34 C33 H33A 107.4
S1 C33 H33A 107.4
C34 C33 H33B 107.4
S1 C33 H33B 107.4
H33A C33 H33B 106.9
S2 C34 C33 106.8(9)
S2 C34 H34A 110.4
C33 C34 H34A 110.4
S2 C34 H34B 110.4
C33 C34 H34B 110.4
H34A C34 H34B 108.6
C36 C35 S2 116.7(12)
C36 C35 H35A 108.1
S2 C35 H35A 108.1
C36 C35 H35B 108.1
S2 C35 H35B 108.1
H35A C35 H35B 107.3
C35 C36 S3 103.9(9)
C35 C36 H36A 111.0
S3 C36 H36A 111.0
C35 C36 H36B 111.0
S3 C36 H36B 111.0
H36A C36 H36B 109.0
C38A C37A S3 132.4(8)
C38A C37A H37A 104.1
S3 C37A H37A 104.1
C38A C37A H37B 104.1
S3 C37A H37B 104.1
H37A C37A H37B 105.5
C37A C38A S1 106.7(8)
C37A C38A H38A 110.4
S1 C38A H38A 110.4
C37A C38A H38B 110.4
S1 C38A H38B 110.4
H38A C38A H38B 108.6
C38B C37B S4 133.5(9)
C38B C37B H37C 103.8
S4 C37B H37C 103.8
C38B C37B H37D 103.8
S4 C37B H37D 103.8
H37C C37B H37D 105.4
C37B C38B S1 117.4(9)
C37B C38B H38C 107.9
S1 C38B H38C 107.9
C37B C38B H38D 107.9
S1 C38B H38D 107.9
H38C C38B H38D 107.2
C40 C39 S4 114.4(9)
C40 C39 H39A 108.7
S4 C39 H39A 108.7
C40 C39 H39B 108.7
S4 C39 H39B 108.7
H39A C39 H39B 107.6
C39 C40 S5 116.8(9)
C39 C40 H40A 108.1
S5 C40 H40A 108.1
C39 C40 H40B 108.1
S5 C40 H40B 108.1
H40A C40 H40B 107.3
C42 C41 S5 119.6(12)
C42 C41 H41A 107.4
S5 C41 H41A 107.4
C42 C41 H41B 107.4
S5 C41 H41B 107.4
H41A C41 H41B 107.0
C41 C42 S1 121.1(12)
C41 C42 H42A 107.1
S1 C42 H42A 107.1
C41 C42 H42B 107.1
S1 C42 H42B 107.1
H42A C42 H42B 106.8
O1 C43A C44A 104.2(8)
O1 C43A H43A 110.9
C44A C43A H43A 110.9
O1 C43A H43B 110.9
C44A C43A H43B 110.9
H43A C43A H43B 108.9
C45A C44A C43A 105.6(7)
C45A C44A H44A 110.6
C43A C44A H44A 110.6
C45A C44A H44B 110.6
C43A C44A H44B 110.6
H44A C44A H44B 108.8
C44A C45A C46A 105.0(8)
C44A C45A H45A 110.7
C46A C45A H45A 110.7
C44A C45A H45B 110.7
C46A C45A H45B 110.7
H45A C45A H45B 108.8
O1 C46A C45A 104.1(8)
O1 C46A H46A 110.9
C45A C46A H46A 110.9
O1 C46A H46B 110.9
C45A C46A H46B 110.9
H46A C46A H46B 109.0
O1 C43B C44B 107.5(7)
O1 C43B H43C 110.2
C44B C43B H43C 110.2
O1 C43B H43D 110.2
C44B C43B H43D 110.2
H43C C43B H43D 108.5
C43B C44B C45B 103.5(8)
C43B C44B H44C 111.1
C45B C44B H44C 111.0
C43B C44B H44D 111.1
C45B C44B H44D 111.1
H44C C44B H44D 109.0
C46B C45B C44B 102.6(8)
C46B C45B H45C 111.3
C44B C45B H45C 111.2
C46B C45B H45D 111.3
C44B C45B H45D 111.3
H45C C45B H45D 109.2
O1 C46B C45B 105.9(8)
O1 C46B H46C 110.5
C45B C46B H46C 110.5
O1 C46B H46D 110.6
C45B C46B H46D 110.5
H46C C46B H46D 108.7
C48A C47A O2 98.9(8)
C48A C47A H47A 112.0
O2 C47A H47A 112.0
C48A C47A H47B 112.0
O2 C47A H47B 112.0
H47A C47A H47B 109.7
C47A C48A C49A 100.1(8)
C47A C48A H48A 111.7
C49A C48A H48A 111.7
C47A C48A H48B 111.8
C49A C48A H48B 111.8
H48A C48A H48B 109.5
C50A C49A C48A 105.8(8)
C50A C49A H49A 110.6
C48A C49A H49A 110.6
C50A C49A H49B 110.6
C48A C49A H49B 110.6
H49A C49A H49B 108.7
O2 C50A C49A 108.3(8)
O2 C50A H50A 110.0
C49A C50A H50A 110.0
O2 C50A H50B 110.0
C49A C50A H50B 110.0
H50A C50A H50B 108.4
O2 C47B C48B 108.2(8)
O2 C47B H47C 110.1
C48B C47B H47C 110.1
O2 C47B H47D 110.0
C48B C47B H47D 110.1
H47C C47B H47D 108.4
C49B C48B C47B 104.6(8)
C49B C48B H48C 110.8
C47B C48B H48C 110.8
C49B C48B H48D 110.9
C47B C48B H48D 110.8
H48C C48B H48D 108.9
C50B C49B C48B 106.0(8)
C50B C49B H49C 110.6
C48B C49B H49C 110.6
C50B C49B H49D 110.5
C48B C49B H49D 110.5
H49C C49B H49D 108.7
O2 C50B C49B 109.5(8)
O2 C50B H50C 109.7
C49B C50B H50C 109.7
O2 C50B H50D 109.8
C49B C50B H50D 109.8
H50C C50B H50D 108.2
C25 B1 C17 112.3(5)
C25 B1 C1 102.8(3)
C17 B1 C1 112.1(5)
C25 B1 C9 112.3(5)
C17 B1 C9 106.4(3)
C1 B1 C9 111.1(5)
C43B O1 C46B 111.0(6)
C46A O1 C43A 105.6(7)
C43B O1 Na1 128.0(6)
C46A O1 Na1 126.5(5)
C46B O1 Na1 119.7(5)
C43A O1 Na1 126.0(5)
C47B O2 C50B 108.4(7)
C50A O2 C47A 101.7(7)
C47B O2 Na1 130.1(7)
C50A O2 Na1 129.1(6)
C50B O2 Na1 118.4(6)
C47A O2 Na1 112.5(6)
O3A Na1 O2 90.7(6)
O3B Na1 O2 96.5(5)
O3A Na1 O1 98.5(4)
O3B Na1 O1 102.6(5)
O2 Na1 O1 96.0(2)
O3A Na1 S1 84.5(5)
O3B Na1 S1 84.5(4)
O2 Na1 S1 169.10(18)
O1 Na1 S1 94.38(15)
O3A Na1 S3 96.4(4)
O2 Na1 S3 97.10(18)
O1 Na1 S3 160.0(2)
S1 Na1 S3 73.85(9)
O3B Na1 S4 94.7(4)
O2 Na1 S4 95.35(18)
O1 Na1 S4 158.0(2)
S1 Na1 S4 73.75(9)
O3A Na1 S2 158.3(5)
O2 Na1 S2 107.4(3)
O1 Na1 S2 91.6(2)
S1 Na1 S2 75.68(12)
S3 Na1 S2 70.01(11)
O3B Na1 S5 155.8(5)
O2 Na1 S5 102.6(2)
O1 Na1 S5 90.1(2)
S1 Na1 S5 73.97(12)
S4 Na1 S5 69.06(11)
C38B S1 C42 120.4(7)
C38A S1 C33 125.7(6)
C38B S1 Na1 106.5(4)
C38A S1 Na1 111.7(4)
C42 S1 Na1 101.7(5)
C33 S1 Na1 97.5(5)
C34 S2 C35 105.3(7)
C34 S2 Na1 117.0(6)
C35 S2 Na1 95.7(5)
C37A S3 C36 109.7(7)
C37A S3 Na1 96.6(4)
C36 S3 Na1 108.6(4)
C51A O3A C54A 104.1(10)
C51A O3A Na1 135.0(9)
C54A O3A Na1 120.7(9)
O3A C51A C52A 107.6(10)
O3A C51A H51A 110.2
C52A C51A H51A 110.2
O3A C51A H51B 110.2
C52A C51A H51B 110.2
H51A C51A H51B 108.5
C53A C52A C51A 104.8(9)
C53A C52A H52A 110.8
C51A C52A H52A 110.8
C53A C52A H52B 110.8
C51A C52A H52B 110.8
H52A C52A H52B 108.9
C54A C53A C52A 103.2(10)
C54A C53A H53A 111.1
C52A C53A H53A 111.1
C54A C53A H53B 111.1
C52A C53A H53B 111.1
H53A C53A H53B 109.1
C53A C54A O3A 102.6(10)
C53A C54A H54A 111.3
O3A C54A H54A 111.3
C53A C54A H54B 111.3
O3A C54A H54B 111.3
H54A C54A H54B 109.2
C39 S4 C37B 101.0(7)
C39 S4 Na1 116.0(4)
C37B S4 Na1 96.2(4)
C40 S5 C41 102.0(6)
C40 S5 Na1 108.1(5)
C41 S5 Na1 102.6(5)
C54B O3B C51B 106.6(10)
C54B O3B Na1 127.7(10)
C51B O3B Na1 123.0(10)
O3B C51B C52B 104.4(10)
O3B C51B H51C 110.9
C52B C51B H51C 110.9
O3B C51B H51D 110.9
C52B C51B H51D 110.9
H51C C51B H51D 108.9
C53B C52B C51B 103.0(9)
C53B C52B H52C 111.2
C51B C52B H52C 111.2
C53B C52B H52D 111.2
C51B C52B H52D 111.2
H52C C52B H52D 109.1
C52B C53B C54B 104.8(9)
C52B C53B H53C 110.8
C54B C53B H53C 110.8
C52B C53B H53D 110.8
C54B C53B H53D 110.8
H53C C53B H53D 108.9
O3B C54B C53B 108.1(9)
O3B C54B H54C 110.1
C53B C54B H54C 110.0
O3B C54B H54D 110.1
C53B C54B H54D 110.1
H54C C54B H54D 108.4

loop_
_geom_bond_atom_site_label_1
_geom_bond_atom_site_label_2
_geom_bond_distance
C1 C6 1.408(8)
C1 C2 1.434(8)
C1 B1 1.644(8)
C2 C3 1.397(8)
C2 H2 0.9500
C3 C4 1.432(9)
C3 C7 1.448(9)
C4 C5 1.403(9)
C4 H4 0.9500
C5 C6 1.296(8)
C5 C8 1.549(9)
C6 H6 0.9500
C7 F2 1.282(9)
C7 F3 1.300(9)
C7 F1 1.301(10)
C8 F6B 1.280(9)
C8 F5A 1.310(16)
C8 F6A 1.313(13)
C8 F5B 1.348(9)
C8 F4A 1.385(17)
C8 F4B 1.407(12)
C9 C14 1.370(9)
C9 C10 1.443(8)
C9 B1 1.645(7)
C10 C11 1.395(9)
C10 H10 0.9500
C11 C12 1.374(9)
C11 C15 1.400(8)
C12 C13 1.385(9)
C12 H12 0.9500
C13 C14 1.397(8)
C13 C16 1.597(9)
C14 H14 0.9500
C15 F8 1.357(7)
C15 F7 1.364(7)
C15 F9 1.384(8)
C16 F11 1.288(8)
C16 F12 1.300(7)
C16 F10 1.304(8)
C17 C22 1.343(9)
C17 C18 1.458(8)
C17 B1 1.636(6)
C18 C19 1.432(8)
C18 H18 0.9500
C19 C20 1.329(10)
C19 C23 1.506(10)
C20 C21 1.406(9)
C20 H20 0.9500
C21 C22 1.394(8)
C21 C24 1.474(10)
C22 H22 0.9500
C23 F14 1.331(9)
C23 F13 1.349(10)
C23 F15 1.364(10)
C24 F16 1.263(9)
C24 F18 1.339(9)
C24 F17 1.349(8)
C25 C26 1.362(8)
C25 C30 1.399(10)
C25 B1 1.619(9)
C26 C27 1.402(10)
C26 H26 0.9500
C27 C28 1.317(11)
C27 C31 1.559(10)
C28 C29 1.328(9)
C28 H28 0.9500
C29 C30 1.466(10)
C29 C32 1.469(12)
C30 H30 0.9500
C31 F20 1.313(10)
C31 F19 1.328(10)
C31 F21 1.355(11)
C32 F23A 1.264(12)
C32 F22B 1.285(17)
C32 F22A 1.336(9)
C32 F23B 1.43(2)
C32 F24A 1.448(11)
C32 F24B 1.49(2)
C33 C34 1.85(2)
C33 S1 2.008(16)
C33 H33A 0.9900
C33 H33B 0.9900
C34 S2 1.598(15)
C34 H34A 0.9900
C34 H34B 0.9900
C35 C36 1.495(19)
C35 S2 1.747(14)
C35 H35A 0.9900
C35 H35B 0.9900
C36 S3 1.862(15)
C36 H36A 0.9900
C36 H36B 0.9900
C37A C38A 1.75(2)
C37A S3 1.807(16)
C37A H37A 0.9900
C37A H37B 0.9900
C38A S1 1.822(10)
C38A H38A 0.9900
C38A H38B 0.9900
C37B C38B 1.356(18)
C37B S4 1.915(14)
C37B H37C 0.9900
C37B H37D 0.9900
C38B S1 1.813(10)
C38B H38C 0.9900
C38B H38D 0.9900
C39 C40 1.590(18)
C39 S4 1.801(15)
C39 H39A 0.9900
C39 H39B 0.9900
C40 S5 1.877(12)
C40 H40A 0.9900
C40 H40B 0.9900
C41 C42 1.37(2)
C41 S5 1.888(15)
C41 H41A 0.9900
C41 H41B 0.9900
C42 S1 1.860(17)
C42 H42A 0.9900
C42 H42B 0.9900
C43A O1 1.455(10)
C43A C44A 1.492(12)
C43A H43A 0.9900
C43A H43B 0.9900
C44A C45A 1.481(14)
C44A H44A 0.9900
C44A H44B 0.9900
C45A C46A 1.515(12)
C45A H45A 0.9900
C45A H45B 0.9900
C46A O1 1.400(11)
C46A H46A 0.9900
C46A H46B 0.9900
C43B O1 1.368(10)
C43B C44B 1.520(12)
C43B H43C 0.9900
C43B H43D 0.9900
C44B C45B 1.529(14)
C44B H44C 0.9900
C44B H44D 0.9900
C45B C46B 1.477(13)
C45B H45C 0.9900
C45B H45D 0.9900
C46B O1 1.440(10)
C46B H46C 0.9900
C46B H46D 0.9900
C47A C48A 1.509(14)
C47A O2 1.548(12)
C47A H47A 0.9900
C47A H47B 0.9900
C48A C49A 1.517(14)
C48A H48A 0.9900
C48A H48B 0.9900
C49A C50A 1.468(14)
C49A H49A 0.9900
C49A H49B 0.9900
C50A O2 1.378(11)
C50A H50A 0.9900
C50A H50B 0.9900
C47B O2 1.378(11)
C47B C48B 1.528(14)
C47B H47C 0.9900
C47B H47D 0.9900
C48B C49B 1.473(14)
C48B H48C 0.9900
C48B H48D 0.9900
C49B C50B 1.460(14)
C49B H49C 0.9900
C49B H49D 0.9900
C50B O2 1.446(11)
C50B H50C 0.9900
C50B H50D 0.9900
O1 Na1 2.267(4)
O2 Na1 2.236(6)
Na1 O3A 2.109(13)
Na1 O3B 2.147(14)
Na1 S1 2.872(3)
Na1 S3 2.987(4)
Na1 S4 2.988(4)
Na1 S2 3.026(5)
Na1 S5 3.033(6)
O3A C51A 1.409(14)
O3A C54A 1.491(14)
C51A C52A 1.511(15)
C51A H51A 0.9900
C51A H51B 0.9900
C52A C53A 1.502(16)
C52A H52A 0.9900
C52A H52B 0.9900
C53A C54A 1.490(16)
C53A H53A 0.9900
C53A H53B 0.9900
C54A H54A 0.9900
C54A H54B 0.9900
O3B C54B 1.432(15)
O3B C51B 1.443(14)
C51B C52B 1.505(15)
C51B H51C 0.9900
C51B H51D 0.9900
C52B C53B 1.486(16)
C52B H52C 0.9900
C52B H52D 0.9900
C53B C54B 1.495(15)
C53B H53C 0.9900
C53B H53D 0.9900
C54B H54C 0.9900
C54B H54D 0.9900

loop_
_geom_torsion_atom_site_label_1
_geom_torsion_atom_site_label_2
_geom_torsion_atom_site_label_3
_geom_torsion_atom_site_label_4
_geom_torsion
C6 C1 C2 C3 -3.3(8)
B1 C1 C2 C3 -178.3(6)
C1 C2 C3 C4 4.3(9)
C1 C2 C3 C7 179.6(6)
C2 C3 C4 C5 -2.8(9)
C7 C3 C4 C5 -178.1(6)
C3 C4 C5 C6 0.9(10)
C3 C4 C5 C8 -178.6(6)
C4 C5 C6 C1 0.1(11)
C8 C5 C6 C1 179.5(6)
C2 C1 C6 C5 1.0(9)
B1 C1 C6 C5 175.8(6)
C2 C3 C7 F2 -88.0(8)
C4 C3 C7 F2 87.1(9)
C2 C3 C7 F3 158.1(6)
C4 C3 C7 F3 -26.9(10)
C2 C3 C7 F1 36.9(10)
C4 C3 C7 F1 -148.1(7)
C6 C5 C8 F6B 166.2(8)
C4 C5 C8 F6B -14.4(11)
C6 C5 C8 F5A 101.6(11)
C4 C5 C8 F5A -79.0(11)
C6 C5 C8 F6A -23.3(13)
C4 C5 C8 F6A 156.2(10)
C6 C5 C8 F5B -69.8(10)
C4 C5 C8 F5B 109.7(8)
C6 C5 C8 F4A -146.1(8)
C4 C5 C8 F4A 33.4(10)
C6 C5 C8 F4B 48.4(9)
C4 C5 C8 F4B -132.2(6)
C14 C9 C10 C11 2.0(6)
B1 C9 C10 C11 178.1(4)
C9 C10 C11 C12 1.2(7)
C9 C10 C11 C15 173.9(5)
C10 C11 C12 C13 -1.9(7)
C15 C11 C12 C13 -175.2(5)
C11 C12 C13 C14 -0.6(7)
C11 C12 C13 C16 -177.7(5)
C10 C9 C14 C13 -4.8(6)
B1 C9 C14 C13 179.5(4)
C12 C13 C14 C9 4.2(7)
C16 C13 C14 C9 -178.6(4)
C12 C11 C15 F8 -39.0(7)
C10 C11 C15 F8 148.0(6)
C12 C11 C15 F7 91.3(7)
C10 C11 C15 F7 -81.8(8)
C12 C11 C15 F9 -153.2(5)
C10 C11 C15 F9 33.7(7)
C12 C13 C16 F11 22.3(7)
C14 C13 C16 F11 -154.9(5)
C12 C13 C16 F12 -92.8(6)
C14 C13 C16 F12 90.1(6)
C12 C13 C16 F10 145.8(5)
C14 C13 C16 F10 -31.3(7)
C22 C17 C18 C19 3.0(7)
B1 C17 C18 C19 178.9(5)
C17 C18 C19 C20 -4.2(9)
C17 C18 C19 C23 176.1(6)
C18 C19 C20 C21 2.3(8)
C23 C19 C20 C21 -178.0(7)
C19 C20 C21 C22 0.6(8)
C19 C20 C21 C24 177.0(6)
C18 C17 C22 C21 -0.2(7)
B1 C17 C22 C21 -176.1(5)
C20 C21 C22 C17 -1.7(9)
C24 C21 C22 C17 -178.1(6)
C20 C19 C23 F14 -64.9(10)
C18 C19 C23 F14 114.8(7)
C20 C19 C23 F13 55.5(8)
C18 C19 C23 F13 -124.8(6)
C20 C19 C23 F15 174.9(6)
C18 C19 C23 F15 -5.4(10)
C22 C21 C24 F16 4.2(10)
C20 C21 C24 F16 -172.2(6)
C22 C21 C24 F18 124.7(7)
C20 C21 C24 F18 -51.8(8)
C22 C21 C24 F17 -120.9(7)
C20 C21 C24 F17 62.6(9)
C30 C25 C26 C27 -1.7(9)
B1 C25 C26 C27 175.0(5)
C25 C26 C27 C28 4.0(11)
C25 C26 C27 C31 -177.7(6)
C26 C27 C28 C29 -6.2(11)
C31 C27 C28 C29 175.6(6)
C27 C28 C29 C30 5.9(10)
C27 C28 C29 C32 179.3(7)
C26 C25 C30 C29 2.0(9)
B1 C25 C30 C29 -174.8(6)
C28 C29 C30 C25 -4.1(10)
C32 C29 C30 C25 -178.1(6)
C28 C27 C31 F20 -97.1(9)
C26 C27 C31 F20 84.5(9)
C28 C27 C31 F19 143.2(8)
C26 C27 C31 F19 -35.2(10)
C28 C27 C31 F21 25.4(9)
C26 C27 C31 F21 -153.0(6)
C28 C29 C32 F23A 124.0(8)
C30 C29 C32 F23A -62.5(9)
C28 C29 C32 F22B 52.5(15)
C30 C29 C32 F22B -134.0(12)
C28 C29 C32 F22A -114.1(9)
C30 C29 C32 F22A 59.4(11)
C28 C29 C32 F23B -65.3(11)
C30 C29 C32 F23B 108.2(10)
C28 C29 C32 F24A 7.5(11)
C30 C29 C32 F24A -179.0(6)
C28 C29 C32 F24B 172.6(10)
C30 C29 C32 F24B -13.9(12)
S1 C33 C34 S2 -53.1(11)
S2 C35 C36 S3 -77.2(11)
S3 C37A C38A S1 -10.0(17)
S4 C37B C38B S1 -3(3)
S4 C39 C40 S5 44.0(15)
S5 C41 C42 S1 51.5(15)
O1 C43A C44A C45A -20.2(17)
C43A C44A C45A C46A -2.8(18)
C44A C45A C46A O1 25.7(17)
O1 C43B C44B C45B 15.6(19)
C43B C44B C45B C46B -27.7(19)
C44B C45B C46B O1 30.3(17)
O2 C47A C48A C49A 43.6(12)
C47A C48A C49A C50A -25.2(16)
C48A C49A C50A O2 -6.1(17)
O2 C47B C48B C49B -18.6(17)
C47B C48B C49B C50B 14.4(18)
C48B C49B C50B O2 -6.2(18)
C26 C25 B1 C17 150.2(5)
C30 C25 B1 C17 -33.2(7)
C26 C25 B1 C1 -89.1(6)
C30 C25 B1 C1 87.4(6)
C26 C25 B1 C9 30.3(7)
C30 C25 B1 C9 -153.1(5)
C22 C17 B1 C25 -33.0(6)
C18 C17 B1 C25 151.3(5)
C22 C17 B1 C1 -148.1(5)
C18 C17 B1 C1 36.2(7)
C22 C17 B1 C9 90.3(7)
C18 C17 B1 C9 -85.4(6)
C6 C1 B1 C25 -89.5(6)
C2 C1 B1 C25 84.9(6)
C6 C1 B1 C17 31.3(8)
C2 C1 B1 C17 -154.3(5)
C6 C1 B1 C9 150.2(5)
C2 C1 B1 C9 -35.4(7)
C14 C9 B1 C25 -148.6(5)
C10 C9 B1 C25 35.8(6)
C14 C9 B1 C17 88.1(6)
C10 C9 B1 C17 -87.5(6)
C14 C9 B1 C1 -34.1(6)
C10 C9 B1 C1 150.2(4)
C44B C43B O1 C46A 77.8(13)
C44B C43B O1 C46B 3.4(19)
C44B C43B O1 C43A -49.9(12)
C44B C43B O1 Na1 -163.0(9)
C45A C46A O1 C43B -83.4(11)
C45A C46A O1 C46B 32.1(12)
C45A C46A O1 C43A -39.3(14)
C45A C46A O1 Na1 155.5(8)
C45B C46B O1 C43B -22.0(18)
C45B C46B O1 C46A -84.8(14)
C45B C46B O1 C43A 23.2(12)
C45B C46B O1 Na1 145.7(10)
C44A C43A O1 C43B 86.7(12)
C44A C43A O1 C46A 37.7(14)
C44A C43A O1 C46B -41.9(11)
C44A C43A O1 Na1 -157.0(8)
C48B C47B O2 C50A -63.5(12)
C48B C47B O2 C50B 15.1(15)
C48B C47B O2 C47A 101.7(16)
C48B C47B O2 Na1 174.4(8)
C49A C50A O2 C47B 43.0(11)
C49A C50A O2 C50B -68.5(13)
C49A C50A O2 C47A 34.1(13)
C49A C50A O2 Na1 166.4(9)
C49B C50B O2 C47B -5.8(17)
C49B C50B O2 C50A 58.3(13)
C49B C50B O2 C47A -43.2(14)
C49B C50B O2 Na1 -167.9(10)
C48A C47A O2 C47B -63.0(11)
C48A C47A O2 C50A -49.2(11)
C48A C47A O2 C50B 40.7(11)
C48A C47A O2 Na1 169.2(7)
C37B C38B S1 C38A -75.9(17)
C37B C38B S1 C42 -85.4(15)
C37B C38B S1 C33 130.6(14)
C37B C38B S1 Na1 29.4(15)
C37A C38A S1 C38B 57.7(14)
C37A C38A S1 C42 -130.5(10)
C37A C38A S1 C33 90.4(11)
C37A C38A S1 Na1 -27.0(10)
C41 C42 S1 C38B 64.1(14)
C41 C42 S1 C38A 59.6(12)
C41 C42 S1 C33 -161.6(11)
C41 C42 S1 Na1 -53.1(12)
C33 C34 S2 C35 125.7(8)
C33 C34 S2 Na1 21.0(9)
C36 C35 S2 C34 -46.9(13)
C36 C35 S2 Na1 73.2(11)
C38A C37A S3 C36 -75.3(14)
C38A C37A S3 Na1 37.1(14)
C35 C36 S3 C37A 137.1(10)
C35 C36 S3 Na1 32.6(11)
C54A O3A C51A C52A 29(2)
Na1 O3A C51A C52A -144.6(17)
O3A C51A C52A C53A -6(2)
C51A C52A C53A C54A -20(2)
C52A C53A C54A O3A 38(2)
C51A O3A C54A C53A -42(2)
Na1 O3A C54A C53A 132.8(15)
C40 C39 S4 C37B -123.6(10)
C40 C39 S4 Na1 -21.0(12)
C39 C40 S5 C41 64.0(13)
C39 C40 S5 Na1 -43.7(12)
C42 C41 S5 C40 -130.0(11)
C42 C41 S5 Na1 -18.1(12)
C54B O3B C51B C52B -32.2(19)
Na1 O3B C51B C52B 130.4(13)
O3B C51B C52B C53B 36.4(19)
C51B C52B C53B C54B -27(2)
C51B O3B C54B C53B 15(2)
Na1 O3B C54B C53B -146.2(13)
C52B C53B C54B O3B 8(2)
